data_4001003
loop_
_publ_author_name
'Mizoguchi, Hiroshi'
'Zakharov, L. N.'
'Marshall, W. J.'
'Sleight, A. W.'
'Subramanian, M. A.'

_publ_section_title
;
 AA&#x2032;2Rh6O12: A New Family of Rhodium Oxides Exhibiting High
 Thermopower Coupled with High Electrical Conductivity
;
_journal_issue 6
_journal_name_full 'Chemistry of Materials'
_journal_page_first 994
_journal_paper_doi 10.1021/cm803345s
_journal_volume 21
_journal_year 2009
_chemical_formula_sum 'Be Bi0.34 O6 Rh3'
_chemical_formula_weight 484.79
_chemical_name_systematic
;
 ?
;
_space_group_IT_number 176
_symmetry_cell_setting hexagonal
_symmetry_space_group_name_Hall '-P 6c'
_symmetry_space_group_name_H-M 'P 63/m'
_atom_sites_solution_primary direct
_atom_sites_solution_secondary difmap
_audit_creation_method SHELXL-97
_cell_angle_alpha 90.00
_cell_angle_beta 90.00
_cell_angle_gamma 120.00
_cell_formula_units_Z 2
_cell_length_a 8.9927(4)
_cell_length_b 8.9927(4)
_cell_length_c 3.0604(3)
_cell_measurement_reflns_used 1320
_cell_measurement_temperature 173(2)
_cell_measurement_theta_max 28.20
_cell_measurement_theta_min 2.62
_cell_volume 214.33(2)
_computing_cell_refinement 'Bruker SMART'
_computing_data_collection 'Bruker SMART'
_computing_data_reduction 'Bruker SAINT'
_computing_molecular_graphics 'Bruker SHELXTL'
_computing_publication_material 'Bruker SHELXTL'
_computing_structure_refinement 'Bruker SHELXTL'
_computing_structure_solution 'Bruker SHELXTL'
_diffrn_ambient_temperature 173(2)
_diffrn_measured_fraction_theta_full 1.000
_diffrn_measured_fraction_theta_max 1.000
_diffrn_measurement_device_type 'CCD area detector Bruker Apex'
_diffrn_measurement_method 'phi and omega scans'
_diffrn_radiation_monochromator graphite
_diffrn_radiation_source 'fine-focus sealed tube'
_diffrn_radiation_type MoK\a
_diffrn_radiation_wavelength 0.71073
_diffrn_reflns_av_R_equivalents 0.0325
_diffrn_reflns_av_sigmaI/netI 0.0121
_diffrn_reflns_limit_h_max 11
_diffrn_reflns_limit_h_min -11
_diffrn_reflns_limit_k_max 11
_diffrn_reflns_limit_k_min -11
_diffrn_reflns_limit_l_max 3
_diffrn_reflns_limit_l_min -3
_diffrn_reflns_number 2415
_diffrn_reflns_theta_full 26.99
_diffrn_reflns_theta_max 26.99
_diffrn_reflns_theta_min 2.62
_exptl_absorpt_coefficient_mu 25.251
_exptl_absorpt_correction_T_max 0.600
_exptl_absorpt_correction_T_min 0.225
_exptl_absorpt_correction_type multi-scan
_exptl_absorpt_process_details SADABS
_exptl_crystal_colour Dark-blue
_exptl_crystal_density_diffrn 7.512
_exptl_crystal_density_method 'not measured'
_exptl_crystal_description needle
_exptl_crystal_F_000 430
_exptl_crystal_size_max 0.08
_exptl_crystal_size_mid 0.03
_exptl_crystal_size_min 0.02
_refine_diff_density_max 0.984
_refine_diff_density_min -0.984
_refine_diff_density_rms 0.227
_refine_ls_extinction_coef 0.020(2)
_refine_ls_extinction_expression Fc^*^=kFc[1+0.001xFc^2^\l^3^/sin(2\q)]^-1/4^
_refine_ls_extinction_method SHELXL
_refine_ls_goodness_of_fit_ref 1.032
_refine_ls_matrix_type full
_refine_ls_number_parameters 25
_refine_ls_number_reflns 186
_refine_ls_number_restraints 0
_refine_ls_restrained_S_all 1.032
_refine_ls_R_factor_all 0.0188
_refine_ls_R_factor_gt 0.0186
_refine_ls_shift/su_max 0.000
_refine_ls_shift/su_mean 0.000
_refine_ls_structure_factor_coef Fsqd
_refine_ls_weighting_details 'calc w=1/[\s^2^(Fo^2^)+(0.0468P)^2^+0.3929P] where P=(Fo^2^+2Fc^2^)/3'
_refine_ls_weighting_scheme calc
_refine_ls_wR_factor_gt 0.0573
_refine_ls_wR_factor_ref 0.0574
_reflns_number_gt 184
_reflns_number_total 186
_reflns_threshold_expression >2sigma(I)
_cod_data_source_file cm803345s_si_001.cif
_cod_data_source_block mas20
_cod_depositor_comments
;
The following automatic conversions were performed:

'_symmetry_cell_setting' value 'Hexagonal' changed to 'hexagonal'
according to /home/saulius/struct/CIF-dictionaries/cif_core.dic
dictionary named 'cif_core.dic' version 2.4.2 from 2011-04-26.

Automatic conversion script
Id: cif_fix_values 1715 2011-07-08 13:25:40Z adriana 
;
_cod_original_sg_symbol_H-M P6(3)/m
_cod_database_code 4001003

loop_
_symmetry_equiv_pos_as_xyz
'x, y, z'
'-y, x-y, z'
'-x+y, -x, z'
'-x, -y, z+1/2'
'y, -x+y, z+1/2'
'x-y, x, z+1/2'
'-x, -y, -z'
'y, -x+y, -z'
'x-y, x, -z'
'x, y, -z-1/2'
'-y, x-y, -z-1/2'
'-x+y, -x, -z-1/2'

loop_
_atom_site_label
_atom_site_type_symbol
_atom_site_fract_x
_atom_site_fract_y
_atom_site_fract_z
_atom_site_U_iso_or_equiv
_atom_site_adp_type
_atom_site_occupancy
_atom_site_symmetry_multiplicity
_atom_site_calc_flag
_atom_site_refinement_flags
Bi1 Bi 0.0000 0.0000 0.2500 0.0249(6) Uani 0.341(2) 6 d SP
Rh1 Rh 0.33529(5) -0.02878(6) 0.2500 0.0034(3) Uani 1 2 d S
O1 O 0.1989(5) 0.2818(5) 0.2500 0.0058(8) Uani 1 2 d S
O2 O 0.5967(5) 0.1375(5) 0.2500 0.0045(8) Uani 1 2 d S
Be1 Be 0.6667 0.3333 0.2500 0.010(3) Uani 1 6 d S

loop_
_atom_site_aniso_label
_atom_site_aniso_U_11
_atom_site_aniso_U_22
_atom_site_aniso_U_33
_atom_site_aniso_U_23
_atom_site_aniso_U_13
_atom_site_aniso_U_12
Bi1 0.0037(5) 0.0037(5) 0.0672(12) 0.000 0.000 0.0019(3)
Rh1 0.0031(4) 0.0026(4) 0.0041(4) 0.000 0.000 0.0011(2)
O1 0.0056(19) 0.009(2) 0.0026(18) 0.000 0.000 0.0031(16)
O2 0.0055(19) 0.0035(16) 0.0067(17) 0.000 0.000 0.0040(15)
Be1 0.005(4) 0.005(4) 0.019(6) 0.000 0.000 0.0026(18)

loop_
_atom_type_symbol
_atom_type_description
_atom_type_scat_dispersion_real
_atom_type_scat_dispersion_imag
_atom_type_scat_source
Be Be 0.0005 0.0002 'International Tables Vol C Tables 4.2.6.8 and 6.1.1.4'
O O 0.0106 0.0060 'International Tables Vol C Tables 4.2.6.8 and 6.1.1.4'
Rh Rh -1.1178 0.9187 'International Tables Vol C Tables 4.2.6.8 and 6.1.1.4'
Bi Bi -4.1077 10.2566 'International Tables Vol C Tables 4.2.6.8 and 6.1.1.4'

loop_
_geom_angle_atom_site_label_1
_geom_angle_atom_site_label_2
_geom_angle_atom_site_label_3
_geom_angle
_geom_angle_site_symmetry_1
_geom_angle_site_symmetry_3
Bi1 Bi1 Bi1 180.0 7_556 7
Bi1 Bi1 O1 90.0 7_556 .
Bi1 Bi1 O1 90.0 7 .
Bi1 Bi1 O1 90.0 7_556 2
Bi1 Bi1 O1 90.0 7 2
O1 Bi1 O1 120.0 . 2
Bi1 Bi1 O1 90.0 7_556 3
Bi1 Bi1 O1 90.0 7 3
O1 Bi1 O1 120.0 . 3
O1 Bi1 O1 120.0 2 3
Bi1 Bi1 O1 124.15(4) 7_556 7
Bi1 Bi1 O1 55.85(4) 7 7
O1 Bi1 O1 145.85(4) . 7
O1 Bi1 O1 65.557(14) 2 7
O1 Bi1 O1 65.557(14) 3 7
Bi1 Bi1 O1 55.85(4) 7_556 8_556
Bi1 Bi1 O1 124.15(4) 7 8_556
O1 Bi1 O1 65.557(14) . 8_556
O1 Bi1 O1 145.85(4) 2 8_556
O1 Bi1 O1 65.557(14) 3 8_556
O1 Bi1 O1 131.11(3) 7 8_556
Bi1 Bi1 O1 55.85(4) 7_556 9_556
Bi1 Bi1 O1 124.15(4) 7 9_556
O1 Bi1 O1 65.557(14) . 9_556
O1 Bi1 O1 65.557(14) 2 9_556
O1 Bi1 O1 145.85(4) 3 9_556
O1 Bi1 O1 131.11(3) 7 9_556
O1 Bi1 O1 91.57(6) 8_556 9_556
Bi1 Bi1 O1 124.15(4) 7_556 8
Bi1 Bi1 O1 55.85(4) 7 8
O1 Bi1 O1 65.557(14) . 8
O1 Bi1 O1 145.85(4) 2 8
O1 Bi1 O1 65.557(14) 3 8
O1 Bi1 O1 91.57(6) 7 8
O1 Bi1 O1 68.30(9) 8_556 8
O1 Bi1 O1 131.11(3) 9_556 8
Bi1 Bi1 O1 55.85(4) 7_556 7_556
Bi1 Bi1 O1 124.15(4) 7 7_556
O1 Bi1 O1 145.85(4) . 7_556
O1 Bi1 O1 65.557(14) 2 7_556
O1 Bi1 O1 65.557(14) 3 7_556
O1 Bi1 O1 68.30(9) 7 7_556
O1 Bi1 O1 91.57(6) 8_556 7_556
O1 Bi1 O1 91.57(6) 9_556 7_556
O1 Bi1 O1 131.11(3) 8 7_556
Bi1 Bi1 O1 124.15(4) 7_556 9
Bi1 Bi1 O1 55.85(4) 7 9
O1 Bi1 O1 65.557(14) . 9
O1 Bi1 O1 65.557(14) 2 9
O1 Bi1 O1 145.85(4) 3 9
O1 Bi1 O1 91.57(6) 7 9
O1 Bi1 O1 131.11(3) 8_556 9
O1 Bi1 O1 68.30(9) 9_556 9
O1 Bi1 O1 91.57(6) 8 9
O1 Bi1 O1 131.11(3) 7_556 9
Bi1 Bi1 Bi1 0.0 7_556 1_556
Bi1 Bi1 Bi1 180.0 7 1_556
O1 Bi1 Bi1 90.0 . 1_556
O1 Bi1 Bi1 90.0 2 1_556
O1 Bi1 Bi1 90.0 3 1_556
O1 Bi1 Bi1 124.15(5) 7 1_556
O1 Bi1 Bi1 55.85(4) 8_556 1_556
O1 Bi1 Bi1 55.85(4) 9_556 1_556
O1 Bi1 Bi1 124.15(4) 8 1_556
O1 Bi1 Bi1 55.85(5) 7_556 1_556
O1 Bi1 Bi1 124.15(4) 9 1_556
O1 Rh1 O1 85.37(17) 3 8_556
O1 Rh1 O1 85.37(17) 3 8
O1 Rh1 O1 98.76(17) 8_556 8
O1 Rh1 O2 177.55(16) 3 .
O1 Rh1 O2 96.22(12) 8_556 .
O1 Rh1 O2 96.22(12) 8 .
O1 Rh1 O2 97.40(13) 3 7_655
O1 Rh1 O2 176.95(13) 8_556 7_655
O1 Rh1 O2 82.77(12) 8 7_655
O2 Rh1 O2 80.97(13) . 7_655
O1 Rh1 O2 97.40(13) 3 7_656
O1 Rh1 O2 82.77(12) 8_556 7_656
O1 Rh1 O2 176.95(13) 8 7_656
O2 Rh1 O2 80.97(13) . 7_656
O2 Rh1 O2 95.58(16) 7_655 7_656
O1 Rh1 Rh1 90.0 3 1_556
O1 Rh1 Rh1 40.62(8) 8_556 1_556
O1 Rh1 Rh1 139.38(8) 8 1_556
O2 Rh1 Rh1 90.0 . 1_556
O2 Rh1 Rh1 137.79(8) 7_655 1_556
O2 Rh1 Rh1 42.21(8) 7_656 1_556
O1 Rh1 Rh1 90.0 3 1_554
O1 Rh1 Rh1 139.38(8) 8_556 1_554
O1 Rh1 Rh1 40.62(8) 8 1_554
O2 Rh1 Rh1 90.0 . 1_554
O2 Rh1 Rh1 42.21(8) 7_655 1_554
O2 Rh1 Rh1 137.79(8) 7_656 1_554
Rh1 Rh1 Rh1 180.00(4) 1_556 1_554
O1 Rh1 Rh1 137.80(8) 3 7_656
O1 Rh1 Rh1 89.33(10) 8_556 7_656
O1 Rh1 Rh1 136.76(11) 8 7_656
O2 Rh1 Rh1 40.55(7) . 7_656
O2 Rh1 Rh1 87.76(9) 7_655 7_656
O2 Rh1 Rh1 40.43(10) 7_656 7_656
Rh1 Rh1 Rh1 60.822(8) 1_556 7_656
Rh1 Rh1 Rh1 119.178(8) 1_554 7_656
O1 Rh1 Rh1 137.80(8) 3 7_655
O1 Rh1 Rh1 136.76(11) 8_556 7_655
O1 Rh1 Rh1 89.33(10) 8 7_655
O2 Rh1 Rh1 40.55(7) . 7_655
O2 Rh1 Rh1 40.43(10) 7_655 7_655
O2 Rh1 Rh1 87.76(9) 7_656 7_655
Rh1 Rh1 Rh1 119.178(8) 1_556 7_655
Rh1 Rh1 Rh1 60.822(8) 1_554 7_655
Rh1 Rh1 Rh1 58.356(16) 7_656 7_655
O1 Rh1 Bi1 45.45(11) 3 .
O1 Rh1 Bi1 58.87(10) 8_556 .
O1 Rh1 Bi1 58.87(10) 8 .
O2 Rh1 Bi1 137.01(11) . .
O2 Rh1 Bi1 124.07(9) 7_655 .
O2 Rh1 Bi1 124.07(9) 7_656 .
Rh1 Rh1 Bi1 90.0 1_556 .
Rh1 Rh1 Bi1 90.0 1_554 .
Rh1 Rh1 Bi1 148.106(14) 7_656 .
Rh1 Rh1 Bi1 148.106(14) 7_655 .
Rh1 O1 Rh1 121.27(12) 2 9_556
Rh1 O1 Rh1 121.27(12) 2 9
Rh1 O1 Rh1 98.76(17) 9_556 9
Rh1 O1 Bi1 95.26(15) 2 .
Rh1 O1 Bi1 110.11(13) 9_556 .
Rh1 O1 Bi1 110.11(13) 9 .
Rh1 O1 Bi1 94.35(12) 2 7
Rh1 O1 Bi1 135.28(17) 9_556 7
Rh1 O1 Bi1 81.86(7) 9 7
Rh1 O1 Bi1 94.35(12) 2 7_556
Rh1 O1 Bi1 81.86(7) 9_556 7_556
Rh1 O1 Bi1 135.28(17) 9 7_556
Bi1 O1 Bi1 68.30(9) 7 7_556
Be1 O2 Rh1 119.6(2) . .
Be1 O2 Rh1 119.40(13) . 7_655
Rh1 O2 Rh1 99.03(13) . 7_655
Be1 O2 Rh1 119.40(13) . 7_656
Rh1 O2 Rh1 99.03(13) . 7_656
Rh1 O2 Rh1 95.58(16) 7_655 7_656
O2 Be1 O2 120.0 . 2_655
O2 Be1 O2 120.000(1) . 3_665
O2 Be1 O2 120.0 2_655 3_665

loop_
_geom_bond_atom_site_label_1
_geom_bond_atom_site_label_2
_geom_bond_distance
_geom_bond_site_symmetry_2
Bi1 Bi1 1.53020(15) 7_556
Bi1 Bi1 1.53020(15) 7
Bi1 O1 2.256(4) .
Bi1 O1 2.256(4) 2
Bi1 O1 2.256(4) 3
Bi1 O1 2.726(3) 7
Bi1 O1 2.726(3) 8_556
Bi1 O1 2.726(3) 9_556
Bi1 O1 2.726(3) 8
Bi1 O1 2.726(3) 7_556
Bi1 O1 2.726(3) 9
Bi1 Bi1 3.0604(3) 1_556
Rh1 O1 2.005(4) 3
Rh1 O1 2.016(2) 8_556
Rh1 O1 2.016(2) 8
Rh1 O2 2.061(4) .
Rh1 O2 2.066(3) 7_655
Rh1 O2 2.066(3) 7_656
Rh1 Rh1 3.0604(3) 1_556
Rh1 Rh1 3.0604(3) 1_554
Rh1 Rh1 3.1387(7) 7_656
Rh1 Rh1 3.1387(7) 7_655
O1 Rh1 2.005(4) 2
O1 Rh1 2.016(2) 9_556
O1 Rh1 2.016(2) 9
O1 Bi1 2.726(3) 7
O1 Bi1 2.726(3) 7_556
O2 Be1 1.546(4) .
O2 Rh1 2.066(3) 7_655
O2 Rh1 2.066(3) 7_656
Be1 O2 1.546(4) 2_655
Be1 O2 1.546(4) 3_665
